data_4109720
loop_
_publ_author_name
'Benjamin Rohrmoser'
'Georg Eickerling'
'Manuel Presnitz'
'Wolfgang Scherer'
'Volker Eyert'
'Rolf-Dieter Hoffmann'
'Ute Ch. Rodewald'
'Christian Vogt'
'Rainer P\"ottgen'

_publ_contact_author_address
;
 Chemische Physik und Materialwissenschaften
 Universit\"at Augsburg
 D-86159 Augsburg (Germany)

;
_publ_contact_author_email wolfgang.scherer@physik.uni-augsburg.de
_publ_contact_author_fax +49(821)5983227
_publ_contact_author_name
;
 Prof. W. Scherer
;
_publ_contact_author_phone +49(821)5983350
_publ_section_title
;
 Experimental Electron Density of the Complex Carbides Sc3[Fe(C2)2] and
 Sc3[Co(C2)2]
;
_journal_name_full 'Journal of the American Chemical Society'
_journal_page_first 9356
_journal_page_last 9365
_journal_paper_doi 10.1021/ja068137y
_journal_volume 129
_journal_year 2007
_chemical_compound_source 'see text'
_chemical_formula_moiety 'C4 Fe Sc3'
_chemical_formula_sum 'C4 Fe Sc3'
_chemical_formula_weight 238.77
_chemical_name_systematic
;
 ?
;
_space_group_IT_number 71
_symmetry_cell_setting orthorhombic
_symmetry_space_group_name_Hall '-I 2 2'
_symmetry_space_group_name_H-M 'I m m m'
_audit_creation_date 'Nov  7 14:47:30 2006'
_audit_creation_method 'PLATON <TABLE ACC> option''
_audit_update_record ' ?'
_cell_angle_alpha 90
_cell_angle_beta 90
_cell_angle_gamma 90
_cell_formula_units_Z 2
_cell_length_a 3.3689(10)
_cell_length_b 4.3818(10)
_cell_length_c 12.0959(10)
_cell_measurement_reflns_used 6787
_cell_measurement_temperature 293(2)
_cell_volume 178.56(7)
_computing_cell_refinement
;
;
_computing_data_collection
;
;
_computing_data_reduction
;
;
_computing_publication_material 'XD (Koritsanszky et al, 1995)'
_computing_structure_refinement 'XD (Koritsanszky et al, 1995)'
_diffrn_ambient_temperature 293(2)
_diffrn_measured_fraction_theta_full 1.0
_diffrn_measured_fraction_theta_max 1.0
_diffrn_measurement_device 'four-circle diffractometer'
_diffrn_measurement_device_type CAD4
_diffrn_measurement_method omega/2theta
_diffrn_radiation_monochromator graphite
_diffrn_radiation_type MoKa
_diffrn_radiation_wavelength 0.71073
_diffrn_reflns_av_R_equivalents 0.0578
_diffrn_reflns_av_sigmaI/netI 0.0275
_diffrn_reflns_limit_h_max 8
_diffrn_reflns_limit_h_min -8
_diffrn_reflns_limit_k_max 11
_diffrn_reflns_limit_k_min -11
_diffrn_reflns_limit_l_max 31
_diffrn_reflns_limit_l_min -31
_diffrn_reflns_number 1018
_diffrn_reflns_reduction_process ' ?'
_diffrn_reflns_theta_full 69.85
_diffrn_reflns_theta_max 69.85
_diffrn_reflns_theta_min 3.37
_diffrn_standards_decay_% 0
_diffrn_standards_interval_count 0
_diffrn_standards_interval_time 7200s
_diffrn_standards_number 2
_exptl_absorpt_coefficient_mu 9.203
_exptl_absorpt_correction_T_max 0.862
_exptl_absorpt_correction_T_min 0.682
_exptl_absorpt_correction_type numerical
_exptl_absorpt_process_details
;
Absorption correction was performed using 
 X-RED32, Vers. 1.10, X-SHAPE, Vers. 2.05
 program package for crystal shape refinement
 STOE & Cie GmbH, Darmstadt, Germany, 2004
;
_exptl_crystal_colour grey
_exptl_crystal_density_diffrn 4.441
_exptl_crystal_density_method 'Not Measured'
_exptl_crystal_description needle
_exptl_crystal_F_000 226
_exptl_crystal_size_max 0.12
_exptl_crystal_size_mid 0.03
_exptl_crystal_size_min 0.02
_refine_diff_density_max 0.28
_refine_diff_density_min -0.36
_refine_diff_density_rms 0.080
_refine_ls_extinction_method none
_refine_ls_goodness_of_fit_ref 1.1083
_refine_ls_matrix_type full
_refine_ls_number_parameters 55
_refine_ls_number_reflns 853
_refine_ls_number_restraints 0
_refine_ls_R_factor_all 0.0299
_refine_ls_R_factor_gt 0.0155
_refine_ls_shift/su_max 0.0000
_refine_ls_structure_factor_coef F
_refine_ls_weighting_details
;
     calc w1 = 1/[s^2^(Fo)]
;
_refine_ls_weighting_scheme calc
_refine_ls_wR_factor_ref 0.0133
_reflns_number_gt 853
_reflns_number_total 1018
_reflns_threshold_expression I>3\s(I)
_cod_data_source_file ja068137ysi20061114_093337.cif
_cod_data_source_block global
_cod_database_code 4109720

loop_
_symmetry_equiv_pos_site_id
_symmetry_equiv_pos_as_xyz
1 +X,+Y,+Z
2 -X,-Y,+Z
3 -X,+Y,-Z
4 +X,-Y,-Z
5 -X,-Y,-Z
6 +X,+Y,-Z
7 +X,-Y,+Z
8 -X,+Y,+Z
9 1/2+X,1/2+Y,1/2+Z
10 1/2-X,1/2-Y,1/2-Z
11 1/2-X,1/2-Y,1/2+Z
12 1/2+X,1/2+Y,1/2-Z
13 1/2-X,1/2+Y,1/2-Z
14 1/2+X,1/2-Y,1/2+Z
15 1/2+X,1/2-Y,1/2-Z
16 1/2-X,1/2+Y,1/2+Z

loop_
_atom_site_aniso_label
_atom_site_aniso_U_11
_atom_site_aniso_U_22
_atom_site_aniso_U_33
_atom_site_aniso_U_12
_atom_site_aniso_U_13
_atom_site_aniso_U_23
FE 0.00737(7) 0.00311(5) 0.00289(5) 0.00000 0.00000 0.00000
SC(1) 0.00398(6) 0.00399(5) 0.00349(5) 0.00000 0.00000 0.00000
SC(2) 0.00401(4) 0.00358(4) 0.00342(4) 0.00000 0.00000 0.00000
C 0.0055(2) 0.0042(1) 0.0045(1) 0.0000 0.0000 0.0004(1)

loop_
_atom_site_label
_atom_site_fract_x
_atom_site_fract_y
_atom_site_fract_z
_atom_site_occupancy
_atom_site_U_iso_or_equiv
FE 0.50000 0.00000 0.00000 1 0.004
SC(1) 0.00000 0.50000 0.00000 1 0.004
SC(2) 0.50000 0.50000 0.31111(1) 1 0.004
C 0.5000 0.3346(1) 0.1252(1) 1 0.005

loop_
_atom_type_symbol
_atom_type_description
_atom_type_scat_dispersion_real
_atom_type_scat_dispersion_imag
_atom_type_scat_source
Sc Sc 0.2520 0.3720
;
For all atoms both the core and the valence scattering function
were calculated from Hartree-Fock atomic wavefunctions. The deformation density
was described by a multipolar model in terms of spherical harmonics multiplied
by Slater-type radial functions.
E. Clementi, D. L. Raimondi, J. Chem Phys. 1963, 38, 2686.
;
Fe Fe 0.3460 0.8440
;
For all atoms both the core and the valence scattering function
were calculated from Hartree-Fock atomic wavefunctions. The deformation density
was described by a multipole model in terms of spherical harmonics multiplied
by Slater-type radial functions.
E. Clementi, D. L. Raimondi, J. Chem Phys. 1963, 38, 2686.
;
C C 0.0030 0.0020
;
For all atoms both the core and the valence scattering function
were calculated from Hartree-Fock atomic wavefunctions. The deformation density
was described by a multipole model in terms of spherical harmonics multiplied
by Slater-type radial functions.
E. Clementi, D. L. Raimondi, J. Chem Phys. 1963, 38, 2686.
;

loop_
_geom_angle_atom_site_label_1
_geom_angle_atom_site_label_2
_geom_angle_atom_site_label_3
_geom_angle
_geom_angle_site_symmetry_1
_geom_angle_site_symmetry_2
_geom_angle_site_symmetry_3
_geom_angle_publ_flag
C FE C 88.16(3) 1_555 1_555 2_655 yes
C FE C 91.84(3) 1_555 1_555 3_655 yes

loop_
_geom_bond_atom_site_label_1
_geom_bond_atom_site_label_2
_geom_bond_distance
_geom_bond_site_symmetry_1
_geom_bond_site_symmetry_2
_geom_bond_publ_flag
C C 1.4498(11) 1_555 2_665 yes
FE C 2.1074(6) 1_555 8_655 yes
SC(1) C 2.3780(4) 1_555 1_455 yes
SC(2) C 2.3631(6) 1_555 1_555 yes
FE SC(1) 2.763586 1_555 1_545 yes
